data_7219008
loop_
_publ_author_name
'Xiong, J.'
'Kubo, K.'
'Noro, S.'
'Akutagawa, T.'
'Nakamura, T.'

_publ_section_title
;
 Supramolecular cations of (m-halogenated-anilinium)(dibenzo[18]crown-6)
 in Keggin [SMo12O402&#x2212;] polyoxometallates
;
_journal_issue 4
_journal_name_full CrystEngComm
_journal_page_first 856
_journal_paper_doi 10.1039/C4CE01988A
_journal_volume 17
_journal_year 2015
_chemical_formula_sum 'C60 H72 Br2 Mo12 N6 O52 S'
_chemical_formula_weight 3052.39
_chemical_name_systematic
; 
 ? 
;
_space_group_IT_number 14
_symmetry_cell_setting monoclinic
_symmetry_space_group_name_Hall '-P 2yn'
_symmetry_space_group_name_H-M 'P 1 21/n 1'
_atom_sites_solution_hydrogens geom
_atom_sites_solution_primary direct
_atom_sites_solution_secondary difmap
_audit_creation_method SHELXL-97
_audit_update_record
;
2014-09-29 deposited with the CCDC.
2014-11-24 downloaded from the CCDC.
;
_cell_angle_alpha 90.00
_cell_angle_beta 104.79(3)
_cell_angle_gamma 90.00
_cell_formula_units_Z 2
_cell_length_a 11.225(2)
_cell_length_b 31.408(6)
_cell_length_c 13.382(3)
_cell_measurement_temperature 173(2)
_cell_volume 4561.6(17)
_computing_molecular_graphics 'Yadokari-XG 2009 (Wakita Nemoto et al., 2009)'
_computing_publication_material 'Yadokari-XG 2009 (Wakita,Nemoto et al., 2009)'
_computing_structure_refinement 'SHELXL-97 (Sheldrick, 1997)'
_computing_structure_solution 'SHELXS-97 (Sheldrick, 1990)'
_diffrn_ambient_temperature 173(2)
_diffrn_measured_fraction_theta_full 0.997
_diffrn_measured_fraction_theta_max 0.997
_diffrn_radiation_monochromator graphite
_diffrn_radiation_source 'fine-focus sealed tube'
_diffrn_radiation_type MoK\a
_diffrn_radiation_wavelength 0.71073
_diffrn_reflns_av_R_equivalents 0.0329
_diffrn_reflns_av_sigmaI/netI 0.0283
_diffrn_reflns_limit_h_max 14
_diffrn_reflns_limit_h_min -14
_diffrn_reflns_limit_k_max 40
_diffrn_reflns_limit_k_min -40
_diffrn_reflns_limit_l_max 17
_diffrn_reflns_limit_l_min -17
_diffrn_reflns_number 43451
_diffrn_reflns_theta_full 27.40
_diffrn_reflns_theta_max 27.40
_diffrn_reflns_theta_min 3.03
_exptl_absorpt_coefficient_mu 2.590
_exptl_absorpt_correction_T_max 0.733
_exptl_absorpt_correction_T_min 0.560
_exptl_absorpt_correction_type multi-scan
_exptl_absorpt_process_details
;
    Higashi, T. (1995). Program for Absorption Correction.
    Rigaku Corporation, Tokyo, Japan.
;
_exptl_crystal_colour black
_exptl_crystal_density_diffrn 2.222
_exptl_crystal_density_method 'not measured'
_exptl_crystal_description block
_exptl_crystal_F_000 2960.0
_exptl_crystal_size_max 0.40
_exptl_crystal_size_mid 0.19
_exptl_crystal_size_min 0.12
_refine_diff_density_max 0.993
_refine_diff_density_min -0.775
_refine_diff_density_rms 0.132
_refine_ls_extinction_method none
_refine_ls_goodness_of_fit_ref 1.038
_refine_ls_hydrogen_treatment mixed
_refine_ls_matrix_type full
_refine_ls_number_parameters 632
_refine_ls_number_reflns 10353
_refine_ls_number_restraints 0
_refine_ls_restrained_S_all 1.038
_refine_ls_R_factor_all 0.0379
_refine_ls_R_factor_gt 0.0304
_refine_ls_shift/su_max 0.001
_refine_ls_shift/su_mean 0.000
_refine_ls_structure_factor_coef Fsqd
_refine_ls_weighting_details 'calc w=1/[\s^2^(Fo^2^)+(0.0286P)^2^+9.2553P] where P=(Fo^2^+2Fc^2^)/3'
_refine_ls_weighting_scheme calc
_refine_ls_wR_factor_gt 0.0685
_refine_ls_wR_factor_ref 0.0720
_reflns_number_gt 8965
_reflns_number_total 10353
_reflns_threshold_expression >2sigma(I)
_cod_data_source_file c4ce01988a2.cif
_cod_data_source_block shelx
_cod_depositor_comments 'Adding full bibliography for 7219008--7219011.cif.'
_cod_original_cell_volume 4561.5(16)
_cod_original_sg_symbol_H-M 'P 21/n'
_cod_database_code 7219008

loop_
_symmetry_equiv_pos_as_xyz
'x, y, z'
'-x+1/2, y+1/2, -z+1/2'
'-x, -y, -z'
'x-1/2, -y-1/2, z-1/2'

loop_
_atom_site_label
_atom_site_type_symbol
_atom_site_fract_x
_atom_site_fract_y
_atom_site_fract_z
_atom_site_U_iso_or_equiv
_atom_site_adp_type
_atom_site_occupancy
_atom_site_symmetry_multiplicity
_atom_site_calc_flag
_atom_site_refinement_flags
_atom_site_disorder_assembly
_atom_site_disorder_group
S1 S 0.5000 0.0000 1.0000 0.01771(19) Uani 1 2 d S . .
Mo1 Mo 0.23500(2) -0.067832(9) 0.91662(2) 0.02845(7) Uani 1 1 d . . .
Mo2 Mo 0.23481(2) 0.037208(9) 0.80617(2) 0.02698(7) Uani 1 1 d . . .
Mo3 Mo 0.48376(3) 0.109428(9) 0.91691(3) 0.03089(7) Uani 1 1 d . . .
Mo4 Mo 0.52788(2) 0.026079(9) 0.74430(2) 0.02703(7) Uani 1 1 d . . .
Mo5 Mo 0.78089(2) -0.025284(9) 0.92954(2) 0.02337(6) Uani 1 1 d . . .
Mo6 Mo 0.50163(2) -0.083528(9) 0.81673(2) 0.02537(7) Uani 1 1 d . . .
Br1 Br 1.09996(7) 0.277538(18) 0.24808(5) 0.0607(2) Uani 0.7624(14) 1 d P A 1
Br2 Br 0.73694(17) 0.18985(6) 0.06747(13) 0.0466(6) Uani 0.2376(14) 1 d P A 2
O1 O 0.5417(3) 0.04375(12) 1.0348(3) 0.0180(8) Uani 0.50 1 d P . .
O2 O 0.4582(3) 0.02863(12) 0.9075(3) 0.0174(8) Uani 0.50 1 d P . .
O3 O 0.3644(3) -0.00061(12) 0.9693(3) 0.0174(8) Uani 0.50 1 d P . .
O4 O 0.5512(3) -0.01386(12) 0.9191(3) 0.0173(8) Uani 0.50 1 d P . .
O5 O 0.8130(3) -0.04567(8) 1.0615(2) 0.0560(9) Uani 1 1 d . . .
O6 O 0.9078(2) -0.03452(10) 0.8926(3) 0.0550(8) Uani 1 1 d . . .
O7 O 0.6780(2) -0.06881(8) 0.8712(2) 0.0474(7) Uani 1 1 d . . .
O8 O 0.5376(3) -0.11276(13) 0.9531(3) 0.0703(11) Uani 1 1 d . . .
O9 O 0.5113(3) -0.12389(9) 0.7400(2) 0.0570(9) Uani 1 1 d . . .
O10 O 0.3383(3) -0.10030(13) 1.0146(2) 0.0669(11) Uani 1 1 d . . .
O11 O 0.3405(2) -0.08365(13) 0.8236(2) 0.0637(10) Uani 1 1 d . . .
O12 O 0.4891(2) -0.03628(9) 0.7359(2) 0.0449(7) Uani 1 1 d . . .
O13 O 0.1128(2) -0.09844(9) 0.8738(2) 0.0437(6) Uani 1 1 d . . .
O14 O 0.2002(4) -0.01896(8) 0.8188(2) 0.0580(9) Uani 1 1 d . . .
O15 O 0.1904(4) -0.03209(9) 1.0083(2) 0.0632(10) Uani 1 1 d . . .
O16 O 0.3476(3) 0.02824(10) 0.7307(3) 0.0672(11) Uani 1 1 d . . .
O17 O 0.1122(2) 0.05534(9) 0.72010(19) 0.0405(6) Uani 1 1 d . . .
O18 O 0.3285(3) 0.08996(11) 0.8567(3) 0.0694(11) Uani 1 1 d . . .
O19 O 0.4797(3) 0.15959(8) 0.8802(3) 0.0491(7) Uani 1 1 d . . .
O20 O 0.5355(3) 0.07866(11) 0.8047(3) 0.0712(12) Uani 1 1 d . . .
O21 O 0.6840(2) 0.00994(8) 0.8118(2) 0.0455(7) Uani 1 1 d . . .
O22 O 0.5384(3) 0.03635(10) 0.6256(2) 0.0466(7) Uani 1 1 d . . .
O23 O 0.6763(2) 0.20009(7) 0.51777(19) 0.0311(5) Uani 1 1 d . . .
O24 O 0.7051(2) 0.11421(7) 0.45895(19) 0.0293(5) Uani 1 1 d . . .
O25 O 0.9453(2) 0.08422(7) 0.47420(19) 0.0305(5) Uani 1 1 d . . .
O26 O 1.1355(2) 0.12943(8) 0.56602(18) 0.0309(5) Uani 1 1 d . . .
O27 O 1.1097(2) 0.21375(8) 0.63725(18) 0.0331(5) Uani 1 1 d . . .
O28 O 0.8649(2) 0.24752(8) 0.5878(2) 0.0404(6) Uani 1 1 d . . .
N1 N 0.9084(2) 0.17426(9) 0.4823(2) 0.0272(6) Uani 1 1 d . . .
H1A H 0.9835 0.1645 0.5122 0.041 Uiso 1 1 calc R . .
H1B H 0.8542 0.1531 0.4749 0.041 Uiso 1 1 calc R . .
H1C H 0.8885 0.1946 0.5216 0.041 Uiso 1 1 calc R . .
N2 N 0.2891(4) 0.19029(15) 0.3690(4) 0.0791(15) Uani 1 1 d . . .
N3 N 0.9004(4) 0.14381(13) 0.6886(3) 0.0549(9) Uani 1 1 d . . .
C1 C 0.7582(3) 0.26914(11) 0.5421(3) 0.0351(8) Uani 1 1 d . . .
C2 C 0.7469(4) 0.31307(12) 0.5321(3) 0.0453(10) Uani 1 1 d . . .
H2 H 0.8155 0.3304 0.5560 0.054 Uiso 1 1 calc R . .
C3 C 0.6327(5) 0.33116(13) 0.4863(3) 0.0500(11) Uani 1 1 d . . .
H3 H 0.6254 0.3605 0.4786 0.060 Uiso 1 1 calc R . .
C4 C 0.5311(4) 0.30575(13) 0.4525(3) 0.0457(10) Uani 1 1 d . . .
H4 H 0.4548 0.3181 0.4235 0.055 Uiso 1 1 calc R . .
C5 C 0.5409(4) 0.26129(12) 0.4610(3) 0.0358(8) Uani 1 1 d . . .
H5 H 0.4718 0.2442 0.4373 0.043 Uiso 1 1 calc R . .
C6 C 0.6542(3) 0.24326(11) 0.5049(3) 0.0304(7) Uani 1 1 d . . .
C7 C 0.5735(3) 0.17242(11) 0.4789(3) 0.0330(7) Uani 1 1 d . . .
H7A H 0.5459 0.1749 0.4043 0.040 Uiso 1 1 calc R . .
H7B H 0.5058 0.1803 0.5079 0.040 Uiso 1 1 calc R . .
C8 C 0.6131(3) 0.12723(11) 0.5087(3) 0.0333(8) Uani 1 1 d . . .
H8A H 0.6455 0.1254 0.5831 0.040 Uiso 1 1 calc R . .
H8B H 0.5424 0.1084 0.4888 0.040 Uiso 1 1 calc R . .
C9 C 0.7404(3) 0.07105(10) 0.4843(3) 0.0308(7) Uani 1 1 d . . .
H9A H 0.6694 0.0526 0.4618 0.037 Uiso 1 1 calc R . .
H9B H 0.7713 0.0681 0.5586 0.037 Uiso 1 1 calc R . .
C10 C 0.8391(3) 0.05818(10) 0.4320(3) 0.0297(7) Uani 1 1 d . . .
H10A H 0.8595 0.0283 0.4448 0.036 Uiso 1 1 calc R . .
H10B H 0.8105 0.0625 0.3580 0.036 Uiso 1 1 calc R . .
C11 C 1.0556(3) 0.07201(10) 0.4555(2) 0.0265(6) Uani 1 1 d . . .
C12 C 1.0694(3) 0.03886(11) 0.3908(3) 0.0323(7) Uani 1 1 d . . .
H12 H 1.0010 0.0233 0.3555 0.039 Uiso 1 1 calc R . .
C13 C 1.1871(4) 0.02877(12) 0.3787(3) 0.0385(8) Uani 1 1 d . . .
H13 H 1.1965 0.0067 0.3352 0.046 Uiso 1 1 calc R . .
C14 C 1.2881(3) 0.05165(13) 0.4314(3) 0.0407(9) Uani 1 1 d . . .
H14 H 1.3660 0.0446 0.4243 0.049 Uiso 1 1 calc R . .
C15 C 1.2745(3) 0.08529(12) 0.4952(3) 0.0354(8) Uani 1 1 d . . .
H15 H 1.3434 0.1006 0.5303 0.042 Uiso 1 1 calc R . .
C16 C 1.1594(3) 0.09607(11) 0.5069(2) 0.0280(7) Uani 1 1 d . . .
C17 C 1.2388(3) 0.15416(12) 0.6231(3) 0.0348(8) Uani 1 1 d . . .
H17A H 1.2727 0.1710 0.5761 0.042 Uiso 1 1 calc R . .
H17B H 1.3029 0.1355 0.6621 0.042 Uiso 1 1 calc R . .
C18 C 1.1931(3) 0.18284(12) 0.6951(3) 0.0371(8) Uani 1 1 d . . .
H18A H 1.1515 0.1660 0.7368 0.045 Uiso 1 1 calc R . .
H18B H 1.2623 0.1972 0.7412 0.045 Uiso 1 1 calc R . .
C19 C 1.0605(4) 0.24026(12) 0.7049(3) 0.0405(9) Uani 1 1 d . . .
H19A H 1.1270 0.2554 0.7519 0.049 Uiso 1 1 calc R . .
H19B H 1.0197 0.2226 0.7457 0.049 Uiso 1 1 calc R . .
C20 C 0.9702(3) 0.27159(12) 0.6428(3) 0.0415(9) Uani 1 1 d . . .
H20A H 0.9463 0.2922 0.6880 0.050 Uiso 1 1 calc R . .
H20B H 1.0067 0.2867 0.5947 0.050 Uiso 1 1 calc R . .
C21 C 0.9069(3) 0.19201(10) 0.3796(3) 0.0277(7) Uani 1 1 d . . .
C22 C 0.9919(4) 0.22301(11) 0.3719(3) 0.0374(8) Uani 1 1 d . A .
H22 H 1.0494 0.2332 0.4299 0.045 Uiso 1 1 calc R . .
C23 C 0.9870(5) 0.23828(13) 0.2725(4) 0.0562(13) Uani 1 1 d . . .
C24 C 0.8996(5) 0.22356(18) 0.1863(3) 0.0663(16) Uani 1 1 d . A .
H24 H 0.8971 0.2344 0.1211 0.080 Uiso 1 1 calc R B 2
C25 C 0.8175(5) 0.19321(18) 0.1975(3) 0.0590(13) Uani 1 1 d . . .
C26 C 0.8204(4) 0.17699(13) 0.2938(3) 0.0410(9) Uani 1 1 d . A .
H26 H 0.7646 0.1561 0.3010 0.049 Uiso 1 1 calc R . .
C27 C 0.1458(4) 0.13705(13) 0.2482(3) 0.0447(9) Uani 1 1 d . . .
H27A H 0.0894 0.1252 0.2839 0.067 Uiso 1 1 calc R . .
H27B H 0.1935 0.1146 0.2291 0.067 Uiso 1 1 calc R . .
H27C H 0.1004 0.1516 0.1872 0.067 Uiso 1 1 calc R . .
C28 C 0.2272(4) 0.16685(14) 0.3152(4) 0.0479(10) Uani 1 1 d . . .
C29 C 0.8852(5) 0.08932(15) 0.8295(4) 0.0598(13) Uani 1 1 d . . .
H29A H 0.9571 0.0912 0.8865 0.090 Uiso 1 1 calc R . .
H29B H 0.8788 0.0611 0.8012 0.090 Uiso 1 1 calc R . .
H29C H 0.8132 0.0955 0.8532 0.090 Uiso 1 1 calc R . .
C30 C 0.8949(4) 0.11989(13) 0.7502(3) 0.0407(9) Uani 1 1 d . . .

loop_
_atom_site_aniso_label
_atom_site_aniso_U_11
_atom_site_aniso_U_22
_atom_site_aniso_U_33
_atom_site_aniso_U_23
_atom_site_aniso_U_13
_atom_site_aniso_U_12
S1 0.0151(4) 0.0164(4) 0.0212(5) -0.0004(4) 0.0039(4) 0.0009(4)
Mo1 0.02195(13) 0.02926(14) 0.03044(15) 0.00228(12) -0.00005(11) -0.00850(11)
Mo2 0.02032(12) 0.02565(14) 0.03011(15) -0.00221(11) -0.00248(11) 0.00494(11)
Mo3 0.02733(14) 0.01907(13) 0.04686(18) 0.00809(12) 0.01056(13) 0.00227(11)
Mo4 0.02392(13) 0.03622(15) 0.02297(13) -0.00010(11) 0.00970(10) -0.00121(11)
Mo5 0.01874(12) 0.02915(14) 0.02350(13) -0.00070(11) 0.00773(10) 0.00430(10)
Mo6 0.02434(13) 0.02593(14) 0.02470(14) -0.00624(11) 0.00417(10) 0.00568(11)
Br1 0.0963(5) 0.0398(3) 0.0679(4) -0.0004(3) 0.0613(4) -0.0090(3)
Br2 0.0545(11) 0.0468(10) 0.0357(9) -0.0031(7) 0.0064(7) 0.0131(8)
O1 0.0154(17) 0.0129(18) 0.027(2) -0.0006(16) 0.0070(16) 0.0024(15)
O2 0.0179(18) 0.0161(18) 0.0178(19) 0.0029(15) 0.0041(15) 0.0008(15)
O3 0.0127(17) 0.0205(19) 0.0183(19) -0.0008(16) 0.0027(15) -0.0014(15)
O4 0.0154(17) 0.0179(18) 0.0194(19) -0.0025(15) 0.0060(15) 0.0019(15)
O5 0.115(3) 0.0246(13) 0.0265(14) -0.0023(11) 0.0147(16) -0.0033(15)
O6 0.0316(14) 0.0527(17) 0.092(2) 0.0132(17) 0.0369(15) 0.0125(13)
O7 0.0373(14) 0.0362(14) 0.0534(17) 0.0116(13) -0.0164(13) -0.0061(12)
O8 0.0334(15) 0.129(3) 0.0525(19) 0.045(2) 0.0183(14) 0.0370(18)
O9 0.0516(17) 0.0471(17) 0.0558(18) -0.0309(15) -0.0165(14) 0.0204(14)
O10 0.0329(14) 0.125(3) 0.0467(18) 0.0444(19) 0.0182(13) 0.0305(17)
O11 0.0303(14) 0.114(3) 0.0502(18) 0.0421(19) 0.0169(13) 0.0294(16)
O12 0.0329(13) 0.0385(14) 0.0500(16) 0.0092(13) -0.0138(12) -0.0061(11)
O13 0.0344(13) 0.0461(15) 0.0498(16) -0.0116(13) 0.0090(12) -0.0181(12)
O14 0.122(3) 0.0261(13) 0.0233(13) -0.0012(11) 0.0146(16) 0.0037(16)
O15 0.129(3) 0.0300(14) 0.0236(14) 0.0007(11) 0.0070(16) -0.0051(17)
O16 0.0304(14) 0.0601(19) 0.119(3) -0.053(2) 0.0329(17) -0.0137(14)
O17 0.0360(13) 0.0519(16) 0.0295(13) 0.0031(12) 0.0010(11) 0.0200(12)
O18 0.0331(14) 0.063(2) 0.122(3) -0.060(2) 0.0377(18) -0.0182(14)
O19 0.0533(17) 0.0261(13) 0.069(2) 0.0159(13) 0.0175(15) 0.0030(12)
O20 0.0290(14) 0.071(2) 0.121(3) -0.055(2) 0.0319(17) -0.0173(14)
O21 0.0358(14) 0.0371(14) 0.0508(17) 0.0129(13) -0.0123(12) -0.0076(12)
O22 0.0431(15) 0.0685(19) 0.0263(13) 0.0157(13) 0.0053(11) -0.0091(14)
O23 0.0264(11) 0.0280(11) 0.0404(14) -0.0077(10) 0.0110(10) -0.0051(9)
O24 0.0255(11) 0.0270(11) 0.0377(13) -0.0010(10) 0.0125(10) -0.0036(9)
O25 0.0245(11) 0.0297(12) 0.0370(13) -0.0069(10) 0.0075(10) -0.0037(9)
O26 0.0243(11) 0.0350(13) 0.0320(12) -0.0045(10) 0.0046(9) -0.0052(10)
O27 0.0367(13) 0.0355(13) 0.0263(12) -0.0048(10) 0.0067(10) -0.0063(11)
O28 0.0348(13) 0.0304(13) 0.0572(17) -0.0150(12) 0.0140(12) -0.0099(11)
N1 0.0243(13) 0.0272(13) 0.0309(14) -0.0041(11) 0.0086(11) -0.0022(11)
N2 0.039(2) 0.066(3) 0.116(4) -0.014(3) -0.011(2) 0.000(2)
N3 0.066(2) 0.058(2) 0.041(2) 0.0006(18) 0.0150(18) -0.016(2)
C1 0.0424(19) 0.0347(18) 0.0330(18) -0.0068(15) 0.0186(16) -0.0056(16)
C2 0.061(3) 0.0342(19) 0.047(2) -0.0039(18) 0.025(2) -0.0106(19)
C3 0.078(3) 0.0306(19) 0.044(2) 0.0070(18) 0.021(2) 0.005(2)
C4 0.064(3) 0.040(2) 0.033(2) 0.0056(17) 0.0104(18) 0.011(2)
C5 0.046(2) 0.0370(19) 0.0247(17) -0.0015(14) 0.0101(15) 0.0011(16)
C6 0.0401(18) 0.0305(17) 0.0250(16) -0.0034(13) 0.0163(14) -0.0036(15)
C7 0.0255(15) 0.0338(18) 0.0408(19) -0.0085(15) 0.0103(14) -0.0025(14)
C8 0.0258(15) 0.0325(17) 0.045(2) -0.0044(16) 0.0162(15) -0.0079(14)
C9 0.0303(16) 0.0254(16) 0.0378(19) 0.0004(14) 0.0108(14) -0.0059(14)
C10 0.0276(15) 0.0258(16) 0.0338(18) -0.0046(14) 0.0045(13) -0.0050(13)
C11 0.0259(15) 0.0292(16) 0.0244(15) 0.0040(13) 0.0061(12) 0.0015(13)
C12 0.0367(18) 0.0336(17) 0.0266(17) -0.0010(14) 0.0084(14) -0.0014(15)
C13 0.046(2) 0.0376(19) 0.0352(19) -0.0003(16) 0.0165(17) 0.0084(17)
C14 0.0352(19) 0.048(2) 0.042(2) 0.0024(18) 0.0164(16) 0.0084(17)
C15 0.0251(16) 0.042(2) 0.0384(19) 0.0009(16) 0.0071(14) -0.0009(15)
C16 0.0287(15) 0.0314(16) 0.0229(15) 0.0022(13) 0.0045(13) 0.0001(13)
C17 0.0252(16) 0.043(2) 0.0319(18) -0.0021(16) -0.0008(14) -0.0064(15)
C18 0.0365(18) 0.044(2) 0.0266(17) -0.0017(15) 0.0001(14) -0.0087(16)
C19 0.049(2) 0.041(2) 0.0331(19) -0.0139(16) 0.0138(17) -0.0160(18)
C20 0.041(2) 0.0352(19) 0.050(2) -0.0174(17) 0.0161(18) -0.0158(17)
C21 0.0298(16) 0.0280(16) 0.0280(16) -0.0008(13) 0.0122(13) 0.0048(13)
C22 0.044(2) 0.0320(18) 0.043(2) -0.0006(16) 0.0224(17) 0.0013(16)
C23 0.078(3) 0.040(2) 0.071(3) 0.015(2) 0.057(3) 0.017(2)
C24 0.098(4) 0.078(3) 0.030(2) 0.021(2) 0.031(2) 0.055(3)
C25 0.067(3) 0.075(3) 0.033(2) 0.000(2) 0.011(2) 0.037(3)
C26 0.0402(19) 0.044(2) 0.036(2) -0.0070(17) 0.0039(16) 0.0109(17)
C27 0.046(2) 0.048(2) 0.040(2) 0.0005(18) 0.0090(18) -0.0028(19)
C28 0.0297(18) 0.050(2) 0.062(3) 0.003(2) 0.0090(19) 0.0046(18)
C29 0.062(3) 0.057(3) 0.067(3) 0.012(2) 0.027(2) -0.018(2)
C30 0.041(2) 0.044(2) 0.037(2) -0.0071(18) 0.0112(16) -0.0147(18)

loop_
_atom_type_symbol
_atom_type_description
_atom_type_scat_dispersion_real
_atom_type_scat_dispersion_imag
_atom_type_scat_source
C C 0.0033 0.0016 'International Tables Vol C Tables 4.2.6.8 and 6.1.1.4'
N N 0.0061 0.0033 'International Tables Vol C Tables 4.2.6.8 and 6.1.1.4'
O O 0.0106 0.0060 'International Tables Vol C Tables 4.2.6.8 and 6.1.1.4'
S S 0.1246 0.1234 'International Tables Vol C Tables 4.2.6.8 and 6.1.1.4'
Br Br -0.2901 2.4595 'International Tables Vol C Tables 4.2.6.8 and 6.1.1.4'
Mo Mo -1.6832 0.6857 'International Tables Vol C Tables 4.2.6.8 and 6.1.1.4'
H H 0.0000 0.0000 'International Tables Vol C Tables 4.2.6.8 and 6.1.1.4'

loop_
_geom_angle_atom_site_label_1
_geom_angle_atom_site_label_2
_geom_angle_atom_site_label_3
_geom_angle
_geom_angle_site_symmetry_1
_geom_angle_site_symmetry_3
O4 S1 O4 180.000(1) . 3_657
O4 S1 O3 68.0(2) . 3_657
O4 S1 O3 112.0(2) 3_657 3_657
O4 S1 O3 112.0(2) . .
O4 S1 O3 68.0(2) 3_657 .
O3 S1 O3 180.00(8) 3_657 .
O4 S1 O1 111.5(2) . .
O4 S1 O1 68.5(2) 3_657 .
O3 S1 O1 71.4(2) 3_657 .
O3 S1 O1 108.6(2) . .
O4 S1 O1 68.5(2) . 3_657
O4 S1 O1 111.5(2) 3_657 3_657
O3 S1 O1 108.6(2) 3_657 3_657
O3 S1 O1 71.4(2) . 3_657
O1 S1 O1 180.00(11) . 3_657
O4 S1 O2 70.0(2) . .
O4 S1 O2 110.0(2) 3_657 .
O3 S1 O2 107.7(2) 3_657 .
O3 S1 O2 72.3(2) . .
O1 S1 O2 73.3(2) . .
O1 S1 O2 106.7(2) 3_657 .
O4 S1 O2 110.0(2) . 3_657
O4 S1 O2 70.0(2) 3_657 3_657
O3 S1 O2 72.3(2) 3_657 3_657
O3 S1 O2 107.7(2) . 3_657
O1 S1 O2 106.7(2) . 3_657
O1 S1 O2 73.3(2) 3_657 3_657
O2 S1 O2 180.0(2) . 3_657
O13 Mo1 O10 104.06(16) . .
O13 Mo1 O15 104.18(16) . .
O10 Mo1 O15 95.39(15) . .
O13 Mo1 O11 102.25(15) . .
O10 Mo1 O11 86.52(13) . .
O15 Mo1 O11 152.16(16) . .
O13 Mo1 O14 102.39(15) . .
O10 Mo1 O14 152.37(16) . .
O15 Mo1 O14 85.77(12) . .
O11 Mo1 O14 80.16(13) . .
O17 Mo2 O14 103.79(15) . .
O17 Mo2 O16 103.81(16) . .
O14 Mo2 O16 95.51(15) . .
O17 Mo2 O18 102.94(16) . .
O14 Mo2 O18 151.94(16) . .
O16 Mo2 O18 86.28(12) . .
O17 Mo2 O5 101.99(14) . 3_657
O14 Mo2 O5 86.26(12) . 3_657
O16 Mo2 O5 152.89(16) . 3_657
O18 Mo2 O5 79.97(14) . 3_657
O19 Mo3 O8 103.29(17) . 3_657
O19 Mo3 O18 103.73(17) . .
O8 Mo3 O18 95.58(16) 3_657 .
O19 Mo3 O20 103.30(17) . .
O8 Mo3 O20 152.09(17) 3_657 .
O18 Mo3 O20 86.22(13) . .
O19 Mo3 O10 102.90(15) . 3_657
O8 Mo3 O10 85.98(13) 3_657 3_657
O18 Mo3 O10 152.19(16) . 3_657
O20 Mo3 O10 79.99(14) . 3_657
O22 Mo4 O21 103.56(14) . .
O22 Mo4 O20 103.94(18) . .
O21 Mo4 O20 95.81(14) . .
O22 Mo4 O16 103.09(16) . .
O21 Mo4 O16 151.78(16) . .
O20 Mo4 O16 86.63(12) . .
O22 Mo4 O12 101.82(14) . .
O21 Mo4 O12 85.63(11) . .
O20 Mo4 O12 153.06(16) . .
O16 Mo4 O12 80.00(12) . .
O22 Mo4 O2 161.21(14) . .
O21 Mo4 O2 92.95(13) . .
O20 Mo4 O2 64.90(15) . .
O16 Mo4 O2 62.63(15) . .
O12 Mo4 O2 88.17(13) . .
O6 Mo5 O5 104.86(17) . .
O6 Mo5 O7 103.89(16) . .
O5 Mo5 O7 95.60(13) . .
O6 Mo5 O15 103.08(17) . 3_657
O5 Mo5 O15 86.66(11) . 3_657
O7 Mo5 O15 151.36(15) . 3_657
O6 Mo5 O21 101.45(15) . .
O5 Mo5 O21 152.56(14) . .
O7 Mo5 O21 85.43(11) . .
O15 Mo5 O21 79.92(12) 3_657 .
O6 Mo5 O3 161.90(15) . 3_657
O5 Mo5 O3 65.56(14) . 3_657
O7 Mo5 O3 92.63(14) . 3_657
O15 Mo5 O3 62.31(14) 3_657 3_657
O21 Mo5 O3 87.00(13) . 3_657
O9 Mo6 O12 105.31(16) . .
O9 Mo6 O11 104.55(17) . .
O12 Mo6 O11 95.94(13) . .
O9 Mo6 O7 100.94(14) . .
O12 Mo6 O7 86.96(11) . .
O11 Mo6 O7 152.54(15) . .
O9 Mo6 O8 100.70(17) . .
O12 Mo6 O8 152.58(16) . .
O11 Mo6 O8 85.71(12) . .
O7 Mo6 O8 79.66(13) . .
O9 Mo6 O1 159.24(16) . 3_657
O12 Mo6 O1 93.63(13) . 3_657
O11 Mo6 O1 64.31(15) . 3_657
O7 Mo6 O1 88.27(13) . 3_657
O8 Mo6 O1 62.39(14) . 3_657
C25 Br2 C24 35.1(2) . .
S1 O1 O4 53.71(18) . 3_657
S1 O1 O3 53.89(17) . 3_657
O4 O1 O3 90.8(3) 3_657 3_657
S1 O1 O2 53.79(17) . .
O4 O1 O2 88.7(3) 3_657 .
O3 O1 O2 86.4(2) 3_657 .
S1 O1 Mo6 127.0(2) . 3_657
O4 O1 Mo6 73.5(2) 3_657 3_657
O3 O1 Mo6 131.5(2) 3_657 3_657
O2 O1 Mo6 136.9(2) . 3_657
S1 O2 O4 52.56(18) . .
S1 O2 O3 52.99(17) . .
O4 O2 O3 88.5(3) . .
S1 O2 O1 52.89(17) . .
O4 O2 O1 87.7(2) . .
O3 O2 O1 85.5(2) . .
S1 O2 Mo4 126.7(2) . .
O4 O2 Mo4 74.30(19) . .
O3 O2 Mo4 138.9(2) . .
O1 O2 Mo4 129.5(2) . .
S1 O3 O4 54.42(18) . 3_657
S1 O3 O1 54.75(18) . 3_657
O4 O3 O1 91.8(3) 3_657 3_657
S1 O3 O2 54.75(18) . .
O4 O3 O2 90.5(3) 3_657 .
O1 O3 O2 87.2(2) 3_657 .
S1 O3 Mo5 127.9(2) . 3_657
O4 O3 Mo5 73.65(19) 3_657 3_657
O1 O3 Mo5 139.4(2) 3_657 3_657
O2 O3 Mo5 129.5(2) . 3_657
S1 O4 O3 57.61(19) . 3_657
S1 O4 O1 57.8(2) . 3_657
O3 O4 O1 95.3(3) 3_657 3_657
S1 O4 O2 57.47(19) . .
O3 O4 O2 93.8(3) 3_657 .
O1 O4 O2 92.9(3) 3_657 .
Mo5 O5 Mo2 141.32(19) . 3_657
Mo5 O7 Mo6 142.48(17) . .
Mo3 O8 Mo6 143.6(2) 3_657 .
Mo1 O10 Mo3 142.11(19) . 3_657
Mo6 O11 Mo1 141.6(2) . .
Mo6 O12 Mo4 141.36(16) . .
Mo2 O14 Mo1 142.76(17) . .
Mo1 O15 Mo5 143.2(2) . 3_657
Mo2 O16 Mo4 141.9(2) . .
Mo3 O18 Mo2 142.30(19) . .
Mo4 O20 Mo3 141.3(2) . .
Mo4 O21 Mo5 143.34(17) . .
C6 O23 C7 116.6(3) . .
C8 O24 C9 110.6(2) . .
C11 O25 C10 117.6(2) . .
C16 O26 C17 117.7(3) . .
C18 O27 C19 110.8(3) . .
C1 O28 C20 118.5(3) . .
O28 C1 C2 125.5(3) . .
O28 C1 C6 115.0(3) . .
C2 C1 C6 119.6(4) . .
C1 C2 C3 119.9(4) . .
C4 C3 C2 120.2(4) . .
C3 C4 C5 120.8(4) . .
C6 C5 C4 119.2(4) . .
C5 C6 O23 124.9(3) . .
C5 C6 C1 120.4(3) . .
O23 C6 C1 114.7(3) . .
O23 C7 C8 108.6(3) . .
O24 C8 C7 110.2(3) . .
O24 C9 C10 109.6(3) . .
O25 C10 C9 107.4(3) . .
O25 C11 C12 124.8(3) . .
O25 C11 C16 115.5(3) . .
C12 C11 C16 119.7(3) . .
C11 C12 C13 119.9(3) . .
C14 C13 C12 119.9(3) . .
C13 C14 C15 120.4(3) . .
C16 C15 C14 120.5(3) . .
O26 C16 C15 125.1(3) . .
O26 C16 C11 115.4(3) . .
C15 C16 C11 119.5(3) . .
O26 C17 C18 107.6(3) . .
O27 C18 C17 110.0(3) . .
O27 C19 C20 110.1(3) . .
O28 C20 C19 106.8(3) . .
C26 C21 C22 121.9(4) . .
C26 C21 N1 118.8(3) . .
C22 C21 N1 119.3(3) . .
C21 C22 C23 116.8(4) . .
C24 C23 C22 121.5(4) . .
C24 C23 Br1 116.4(4) . .
C22 C23 Br1 122.1(4) . .
C25 C24 C23 119.8(4) . .
C25 C24 Br2 47.7(3) . .
C23 C24 Br2 167.4(4) . .
C24 C25 C26 120.5(5) . .
C24 C25 Br2 97.2(4) . .
C26 C25 Br2 142.3(5) . .
C25 C26 C21 119.6(4) . .
N2 C28 C27 178.5(5) . .
N3 C30 C29 178.8(5) . .

loop_
_geom_bond_atom_site_label_1
_geom_bond_atom_site_label_2
_geom_bond_distance
_geom_bond_site_symmetry_2
S1 O4 1.417(4) .
S1 O4 1.417(4) 3_657
S1 O3 1.472(4) 3_657
S1 O3 1.472(4) .
S1 O1 1.488(4) .
S1 O1 1.488(4) 3_657
S1 O2 1.505(4) .
S1 O2 1.505(4) 3_657
Mo1 O13 1.653(2) .
Mo1 O10 1.824(3) .
Mo1 O15 1.824(3) .
Mo1 O11 1.989(3) .
Mo1 O14 1.990(3) .
Mo2 O17 1.654(2) .
Mo2 O14 1.824(3) .
Mo2 O16 1.832(3) .
Mo2 O18 1.986(3) .
Mo2 O5 1.995(3) 3_657
Mo3 O19 1.648(3) .
Mo3 O8 1.819(3) 3_657
Mo3 O18 1.829(3) .
Mo3 O20 1.993(3) .
Mo3 O10 1.994(3) 3_657
Mo4 O22 1.655(3) .
Mo4 O21 1.826(3) .
Mo4 O20 1.831(3) .
Mo4 O16 1.986(3) .
Mo4 O12 2.003(3) .
Mo4 O2 2.502(4) .
Mo5 O6 1.649(3) .
Mo5 O5 1.826(3) .
Mo5 O7 1.830(3) .
Mo5 O15 1.977(3) 3_657
Mo5 O21 2.004(3) .
Mo5 O3 2.506(4) 3_657
Mo6 O9 1.652(3) .
Mo6 O12 1.820(3) .
Mo6 O11 1.834(3) .
Mo6 O7 1.982(3) .
Mo6 O8 1.990(3) .
Mo6 O1 2.497(4) 3_657
Br1 C23 1.856(5) .
Br2 C25 1.748(5) .
Br2 C24 2.345(7) .
O1 O4 1.636(5) 3_657
O1 O3 1.726(5) 3_657
O1 O2 1.787(6) .
O1 Mo6 2.497(4) 3_657
O2 O4 1.677(5) .
O2 O3 1.755(5) .
O3 O4 1.615(5) 3_657
O3 O1 1.726(5) 3_657
O3 Mo5 2.506(4) 3_657
O4 O3 1.615(5) 3_657
O4 O1 1.636(5) 3_657
O5 Mo2 1.995(3) 3_657
O8 Mo3 1.819(3) 3_657
O10 Mo3 1.994(3) 3_657
O15 Mo5 1.977(3) 3_657
O23 C6 1.381(4) .
O23 C7 1.432(4) .
O24 C8 1.425(4) .
O24 C9 1.429(4) .
O25 C11 1.379(4) .
O25 C10 1.437(4) .
O26 C16 1.380(4) .
O26 C17 1.442(4) .
O27 C18 1.431(4) .
O27 C19 1.440(4) .
O28 C1 1.376(5) .
O28 C20 1.438(4) .
N1 C21 1.479(4) .
N2 C28 1.134(6) .
N3 C30 1.129(5) .
C1 C2 1.389(5) .
C1 C6 1.405(5) .
C2 C3 1.393(6) .
C3 C4 1.371(6) .
C4 C5 1.403(5) .
C5 C6 1.379(5) .
C7 C8 1.510(5) .
C9 C10 1.508(5) .
C11 C12 1.388(5) .
C11 C16 1.412(5) .
C12 C13 1.407(5) .
C13 C14 1.375(6) .
C14 C15 1.391(5) .
C15 C16 1.383(5) .
C17 C18 1.502(5) .
C19 C20 1.502(6) .
C21 C26 1.384(5) .
C21 C22 1.386(5) .
C22 C23 1.402(6) .
C23 C24 1.389(8) .
C24 C25 1.360(8) .
C25 C26 1.377(6) .
C27 C28 1.448(6) .
C29 C30 1.456(6) .
